data_7037482
loop_
_publ_author_name
'Vaughan, Jamila'
'Carter, Damien J.'
'Rohl, Andrew L.'
'Ogden, Mark I.'
'Skelton, Brian W.'
'Simpson, Peter V.'
'Brown, David H.'

_publ_section_title
;
 Silver(i), gold(i) and palladium(ii) complexes of a NHC-pincer ligand
 with an aminotriazine core: a comparison with pyridyl analogues.
;
_journal_issue 4
_journal_name_full 'Dalton transactions (Cambridge, England : 2003)'
_journal_page_first 1484
_journal_page_last 1495
_journal_paper_doi 10.1039/c5dt04213e
_journal_volume 45
_journal_year 2016
_chemical_formula_moiety 'C54 H58 Au2 N10, 2(C24 H20 B)'
_chemical_formula_sum 'C102 H98 Au2 B2 N10'
_chemical_formula_weight 1879.45
_space_group_IT_number 14
_symmetry_cell_setting monoclinic
_symmetry_Int_Tables_number 14
_symmetry_space_group_name_Hall '-P 2ybc'
_symmetry_space_group_name_H-M 'P 1 21/c 1'
_atom_sites_solution_hydrogens geom
_audit_creation_date 2015-10-12T13:06:32-00:00
_audit_creation_method 'WinGX routine CIF_UPDATE'
_audit_update_record
;
2015-10-13 deposited with the CCDC.
2015-11-23 downloaded from the CCDC.
;
_cell_angle_alpha 90
_cell_angle_beta 100.7300(10)
_cell_angle_gamma 90
_cell_formula_units_Z 2
_cell_length_a 13.4178(2)
_cell_length_b 17.8673(3)
_cell_length_c 17.5027(2)
_cell_measurement_reflns_used 18389
_cell_measurement_temperature 100(2)
_cell_measurement_theta_max 31.9466
_cell_measurement_theta_min 3.7697
_cell_volume 4122.73(10)
_computing_cell_refinement
;
        CrysAlisPro, Oxford Diffraction Ltd.,
        Version 1.171.33.52 (release 06-11-2009 CrysAlis171 .NET)
        (compiled Nov  6 2009,16:24:50)
;
_computing_data_collection
;
        CrysAlisPro, Oxford Diffraction Ltd.,
        Version 1.171.33.52 (release 06-11-2009 CrysAlis171 .NET)
        (compiled Nov  6 2009,16:24:50)
;
_computing_data_reduction
;
        CrysAlisPro, Oxford Diffraction Ltd.,
        Version 1.171.33.52 (release 06-11-2009 CrysAlis171 .NET)
        (compiled Nov  6 2009,16:24:50)
;
_computing_molecular_graphics 'Diamond (Brandenburg, K., 1999)'
_computing_publication_material 'WinGX Farrugia, L. J., 1999)'
_computing_structure_refinement 'SHELXL-2014 (Sheldrick, 2015)'
_computing_structure_solution 'SIR92 (Altomare et al., 1994)'
_diffrn_ambient_temperature 100(2)
_diffrn_detector_area_resol_mean 10.4738
_diffrn_measured_fraction_theta_full 0.995
_diffrn_measured_fraction_theta_max 0.946
_diffrn_measurement_device 'four-circle diffractometer'
_diffrn_measurement_device_type 'Oxford Diffraction Gemini diffractometer'
_diffrn_orient_matrix_UB_11 0.0071277732
_diffrn_orient_matrix_UB_12 -0.0325856086
_diffrn_orient_matrix_UB_13 -0.0215012545
_diffrn_orient_matrix_UB_21 0.0530839395
_diffrn_orient_matrix_UB_22 0.0023769355
_diffrn_orient_matrix_UB_23 0.013655858
_diffrn_orient_matrix_UB_31 -0.0048200149
_diffrn_orient_matrix_UB_32 -0.0225345325
_diffrn_orient_matrix_UB_33 0.0324334668
_diffrn_radiation_monochromator graphite
_diffrn_radiation_type MoK\a
_diffrn_radiation_wavelength 0.71073
_diffrn_reflns_av_R_equivalents 0.0572
_diffrn_reflns_av_unetI/netI 0.1192
_diffrn_reflns_laue_measured_fraction_full 0.995
_diffrn_reflns_laue_measured_fraction_max 0.946
_diffrn_reflns_limit_h_max 18
_diffrn_reflns_limit_h_min -19
_diffrn_reflns_limit_k_max 25
_diffrn_reflns_limit_k_min -25
_diffrn_reflns_limit_l_max 26
_diffrn_reflns_limit_l_min -25
_diffrn_reflns_number 51745
_diffrn_reflns_point_group_measured_fraction_full 0.995
_diffrn_reflns_point_group_measured_fraction_max 0.946
_diffrn_reflns_theta_full 27
_diffrn_reflns_theta_max 32.041
_diffrn_reflns_theta_min 2.28
_exptl_absorpt_coefficient_mu 3.611
_exptl_absorpt_correction_T_max 1
_exptl_absorpt_correction_T_min 0.80336
_exptl_absorpt_correction_type multi-scan
_exptl_absorpt_process_details
;
      CrysAlisPro, Oxford Diffraction Ltd.
;
_exptl_crystal_colour colourless
_exptl_crystal_density_diffrn 1.514
_exptl_crystal_description block
_exptl_crystal_F_000 1896
_exptl_crystal_size_max 0.245
_exptl_crystal_size_mid 0.189
_exptl_crystal_size_min 0.126
_exptl_transmission_factor_max 0.667
_exptl_transmission_factor_min 0.507
_refine_diff_density_max 2.516
_refine_diff_density_min -0.833
_refine_diff_density_rms 0.114
_refine_ls_extinction_method none
_refine_ls_goodness_of_fit_ref 0.844
_refine_ls_hydrogen_treatment constr
_refine_ls_matrix_type full
_refine_ls_number_parameters 525
_refine_ls_number_reflns 13579
_refine_ls_number_restraints 0
_refine_ls_restrained_S_all 0.844
_refine_ls_R_factor_all 0.0589
_refine_ls_R_factor_gt 0.0281
_refine_ls_shift/su_max 0.005
_refine_ls_shift/su_mean 0.001
_refine_ls_structure_factor_coef Fsqd
_refine_ls_weighting_details 'w=1/[\s^2^(Fo^2^)+(0.0193P)^2^] where P=(Fo^2^+2Fc^2^)/3'
_refine_ls_weighting_scheme calc
_refine_ls_wR_factor_gt 0.0462
_refine_ls_wR_factor_ref 0.0497
_reflns_number_gt 9061
_reflns_number_total 13579
_reflns_threshold_expression 'I > 2\s(I)'
_cod_data_source_file c5dt04213e2.cif
_cod_data_source_block dbb12a
_cod_depositor_comments 'Adding full bibliography for 7037477--7037482.cif.'
_cod_original_sg_symbol_H-M 'P 21/c'
_cod_database_code 7037482

loop_
_symmetry_equiv_pos_as_xyz
'x, y, z'
'-x, y+1/2, -z+1/2'
'-x, -y, -z'
'x, -y-1/2, z-1/2'

loop_
_atom_site_label
_atom_site_type_symbol
_atom_site_fract_x
_atom_site_fract_y
_atom_site_fract_z
_atom_site_U_iso_or_equiv
_atom_site_adp_type
_atom_site_occupancy
_atom_site_calc_flag
Au1 Au 0.51607(2) 0.46572(2) 0.31686(2) 0.01610(3) Uani 1 d
N11 N 0.32724(14) 0.51774(11) 0.20616(10) 0.0165(4) Uani 1 d
C12 C 0.39019(16) 0.52453(14) 0.27558(12) 0.0158(5) Uani 1 d
N13 N 0.35491(14) 0.58345(11) 0.31225(10) 0.0153(4) Uani 1 d
C13A C 0.26857(17) 0.61431(14) 0.26570(12) 0.0163(5) Uani 1 d
C14 C 0.20755(18) 0.67449(14) 0.27636(13) 0.0198(5) Uani 1 d
H14 H 0.219 0.7028 0.3231 0.024 Uiso 1 calc
C15 C 0.12936(18) 0.69126(15) 0.21572(13) 0.0216(5) Uani 1 d
H15 H 0.0858 0.7321 0.2208 0.026 Uiso 1 calc
C16 C 0.11273(18) 0.64935(15) 0.14679(14) 0.0237(6) Uani 1 d
H16 H 0.0583 0.6627 0.1062 0.028 Uiso 1 calc
C17 C 0.17321(17) 0.58934(15) 0.13636(13) 0.0208(5) Uani 1 d
H17 H 0.1616 0.5608 0.0897 0.025 Uiso 1 calc
C17A C 0.25193(17) 0.57257(14) 0.19733(13) 0.0169(5) Uani 1 d
C1 C 0.33626(17) 0.45884(14) 0.14983(12) 0.0188(5) Uani 1 d
H1A H 0.2676 0.4439 0.1229 0.023 Uiso 1 calc
H1B H 0.3691 0.4145 0.1777 0.023 Uiso 1 calc
C2 C 0.39759(19) 0.48386(14) 0.09003(13) 0.0219(6) Uani 1 d
H2A H 0.4679 0.4947 0.1166 0.026 Uiso 1 calc
H2B H 0.3682 0.5308 0.0656 0.026 Uiso 1 calc
C3 C 0.40025(19) 0.42536(14) 0.02642(13) 0.0208(5) Uani 1 d
H3A H 0.3305 0.4181 -0.0032 0.025 Uiso 1 calc
H3B H 0.4422 0.4448 -0.0101 0.025 Uiso 1 calc
C4 C 0.4422(2) 0.35011(16) 0.05709(14) 0.0294(6) Uani 1 d
H4A H 0.5067 0.3575 0.0931 0.044 Uiso 1 calc
H4B H 0.4533 0.3186 0.0136 0.044 Uiso 1 calc
H4C H 0.3937 0.3256 0.0845 0.044 Uiso 1 calc
N21 N 0.34186(14) 0.60367(11) 0.44156(10) 0.0158(4) Uani 1 d
C22 C 0.40112(17) 0.60843(14) 0.38827(12) 0.0161(5) Uani 1 d
C23 C 0.49999(17) 0.63308(14) 0.40215(12) 0.0179(5) Uani 1 d
H23 H 0.538 0.6356 0.3615 0.021 Uiso 1 calc
C24 C 0.54217(18) 0.65416(14) 0.47748(13) 0.0195(5) Uani 1 d
H24 H 0.6104 0.6711 0.4897 0.023 Uiso 1 calc
C25 C 0.48351(17) 0.65021(14) 0.53476(13) 0.0176(5) Uani 1 d
H25 H 0.51 0.6647 0.5868 0.021 Uiso 1 calc
C26 C 0.38499(17) 0.62442(13) 0.51348(12) 0.0155(5) Uani 1 d
B1 B 0.7881(2) 0.70282(17) 0.21922(15) 0.0195(6) Uani 1 d
C111 C 0.82454(18) 0.64549(14) 0.29246(13) 0.0196(5) Uani 1 d
C112 C 0.92055(18) 0.61163(15) 0.30802(13) 0.0228(5) Uani 1 d
H112 H 0.9663 0.6219 0.274 0.027 Uiso 1 calc
C113 C 0.9522(2) 0.56405(15) 0.37038(14) 0.0266(6) Uani 1 d
H113 H 1.0179 0.5423 0.3777 0.032 Uiso 1 calc
C114 C 0.88831(19) 0.54808(14) 0.42220(14) 0.0253(6) Uani 1 d
H114 H 0.9094 0.5155 0.4651 0.03 Uiso 1 calc
C115 C 0.79359(19) 0.58067(15) 0.40977(14) 0.0243(6) Uani 1 d
H115 H 0.749 0.571 0.4448 0.029 Uiso 1 calc
C116 C 0.76256(19) 0.62770(15) 0.34629(13) 0.0228(5) Uani 1 d
H116 H 0.6964 0.6487 0.3391 0.027 Uiso 1 calc
C121 C 0.84211(18) 0.78570(15) 0.23956(13) 0.0205(5) Uani 1 d
C122 C 0.8038(2) 0.85101(15) 0.19982(15) 0.0254(6) Uani 1 d
H122 H 0.745 0.847 0.1603 0.03 Uiso 1 calc
C123 C 0.8477(2) 0.92129(16) 0.21545(15) 0.0296(6) Uani 1 d
H123 H 0.8194 0.9635 0.1862 0.036 Uiso 1 calc
C124 C 0.9321(2) 0.92994(16) 0.27317(15) 0.0291(6) Uani 1 d
H124 H 0.9622 0.9778 0.2843 0.035 Uiso 1 calc
C125 C 0.9720(2) 0.86756(16) 0.31441(14) 0.0279(6) Uani 1 d
H125 H 1.0298 0.8725 0.3546 0.033 Uiso 1 calc
C126 C 0.92810(18) 0.79731(15) 0.29753(13) 0.0224(5) Uani 1 d
H126 H 0.9578 0.7554 0.3266 0.027 Uiso 1 calc
C131 C 0.81916(17) 0.67026(15) 0.13761(13) 0.0196(5) Uani 1 d
C132 C 0.85366(18) 0.59741(15) 0.12818(13) 0.0221(5) Uani 1 d
H132 H 0.8577 0.5633 0.1703 0.026 Uiso 1 calc
C133 C 0.88232(19) 0.57259(16) 0.05979(14) 0.0277(6) Uani 1 d
H133 H 0.9072 0.5231 0.0568 0.033 Uiso 1 calc
C134 C 0.87472(19) 0.61973(17) -0.00366(14) 0.0283(6) Uani 1 d
H134 H 0.895 0.6033 -0.0501 0.034 Uiso 1 calc
C135 C 0.83742(19) 0.69061(16) 0.00165(14) 0.0263(6) Uani 1 d
H135 H 0.8301 0.7232 -0.042 0.032 Uiso 1 calc
C136 C 0.81022(18) 0.71525(16) 0.07043(13) 0.0235(6) Uani 1 d
H136 H 0.7845 0.7646 0.0722 0.028 Uiso 1 calc
C141 C 0.66459(18) 0.71272(14) 0.20648(12) 0.0186(5) Uani 1 d
C142 C 0.61839(18) 0.76363(14) 0.25010(13) 0.0202(5) Uani 1 d
H142 H 0.6607 0.7952 0.286 0.024 Uiso 1 calc
C143 C 0.51452(18) 0.77016(14) 0.24343(13) 0.0215(5) Uani 1 d
H143 H 0.4872 0.8055 0.2745 0.026 Uiso 1 calc
C144 C 0.45003(19) 0.72542(15) 0.19162(13) 0.0233(5) Uani 1 d
H144 H 0.3785 0.73 0.1862 0.028 Uiso 1 calc
C145 C 0.49202(19) 0.67425(15) 0.14815(14) 0.0255(6) Uani 1 d
H145 H 0.449 0.6428 0.1126 0.031 Uiso 1 calc
C146 C 0.59671(18) 0.66789(14) 0.15561(13) 0.0224(5) Uani 1 d
H146 H 0.6232 0.6317 0.125 0.027 Uiso 1 calc
C5 C 0.26783(18) 0.55941(14) 0.75438(12) 0.0189(5) Uani 1 d
H5A H 0.3277 0.5271 0.7718 0.023 Uiso 1 calc
H5B H 0.2062 0.5285 0.7525 0.023 Uiso 1 calc
C6 C 0.26758(18) 0.62311(14) 0.81235(12) 0.0203(5) Uani 1 d
H6A H 0.2046 0.6527 0.7972 0.024 Uiso 1 calc
H6B H 0.3257 0.6566 0.8102 0.024 Uiso 1 calc
C7 C 0.2743(2) 0.59513(15) 0.89531(13) 0.0250(6) Uani 1 d
H7A H 0.3392 0.5682 0.9118 0.03 Uiso 1 calc
H7B H 0.2184 0.5595 0.8971 0.03 Uiso 1 calc
C8 C 0.2679(2) 0.65959(16) 0.95132(14) 0.0305(6) Uani 1 d
H8A H 0.322 0.6957 0.9485 0.046 Uiso 1 calc
H8B H 0.2755 0.6401 1.0044 0.046 Uiso 1 calc
H8C H 0.2019 0.6844 0.937 0.046 Uiso 1 calc
N31 N 0.27072(14) 0.58853(11) 0.67664(10) 0.0158(4) Uani 1 d
C32 C 0.35142(17) 0.58559(14) 0.64155(12) 0.0175(5) Uani 1 d
N33 N 0.32112(14) 0.61739(11) 0.56963(10) 0.0156(4) Uani 1 d
C33A C 0.21900(17) 0.63848(13) 0.55891(12) 0.0158(5) Uani 1 d
C34 C 0.15249(18) 0.66991(14) 0.49712(13) 0.0194(5) Uani 1 d
H34 H 0.1734 0.682 0.4496 0.023 Uiso 1 calc
C35 C 0.05499(18) 0.68277(15) 0.50772(13) 0.0221(5) Uani 1 d
H35 H 0.0079 0.705 0.4668 0.026 Uiso 1 calc
C36 C 0.02285(18) 0.66412(15) 0.57710(13) 0.0215(5) Uani 1 d
H36 H -0.0454 0.6736 0.5819 0.026 Uiso 1 calc
C37 C 0.08845(17) 0.63238(14) 0.63828(13) 0.0190(5) Uani 1 d
H37 H 0.0671 0.6191 0.6853 0.023 Uiso 1 calc
C37A C 0.18736(17) 0.62066(14) 0.62809(12) 0.0170(5) Uani 1 d

loop_
_atom_site_aniso_label
_atom_site_aniso_U_11
_atom_site_aniso_U_22
_atom_site_aniso_U_33
_atom_site_aniso_U_23
_atom_site_aniso_U_13
_atom_site_aniso_U_12
Au1 0.01696(4) 0.01699(5) 0.01451(4) -0.00082(4) 0.00331(3) 0.00231(5)
N11 0.0163(9) 0.0177(13) 0.0158(9) -0.0008(7) 0.0035(7) 0.0010(8)
C12 0.0166(10) 0.0174(14) 0.0140(10) 0.0006(9) 0.0048(8) -0.0056(9)
N13 0.0160(10) 0.0164(12) 0.0136(9) -0.0008(7) 0.0031(7) 0.0015(8)
C13A 0.0156(11) 0.0168(14) 0.0172(11) 0.0037(9) 0.0047(9) -0.0003(9)
C14 0.0205(12) 0.0200(15) 0.0203(12) 0.0012(10) 0.0077(10) 0.0004(10)
C15 0.0204(13) 0.0195(15) 0.0259(13) 0.0053(10) 0.0068(10) 0.0041(10)
C16 0.0180(12) 0.0277(16) 0.0238(12) 0.0083(11) 0.0003(10) 0.0006(10)
C17 0.0207(12) 0.0236(15) 0.0175(11) 0.0018(10) 0.0016(9) -0.0037(10)
C17A 0.0170(12) 0.0159(13) 0.0188(11) 0.0021(9) 0.0057(9) -0.0010(9)
C1 0.0215(11) 0.0179(14) 0.0165(10) -0.0042(10) 0.0022(8) 0.0002(10)
C2 0.0256(13) 0.0193(15) 0.0213(12) -0.0038(9) 0.0058(10) -0.0004(10)
C3 0.0259(13) 0.0208(15) 0.0162(11) -0.0039(10) 0.0053(9) -0.0036(11)
C4 0.0375(16) 0.0271(17) 0.0256(13) -0.0020(11) 0.0106(11) 0.0073(12)
N21 0.0170(10) 0.0147(11) 0.0163(9) 0.0011(8) 0.0047(7) 0.0024(8)
C22 0.0194(12) 0.0148(13) 0.0141(10) 0.0014(9) 0.0034(9) 0.0028(9)
C23 0.0172(12) 0.0197(14) 0.0178(11) -0.0004(9) 0.0059(9) -0.0002(9)
C24 0.0162(12) 0.0173(14) 0.0249(12) 0.0005(10) 0.0038(9) -0.0008(10)
C25 0.0200(12) 0.0154(13) 0.0171(11) -0.0015(9) 0.0028(9) 0.0010(9)
C26 0.0174(11) 0.0131(13) 0.0170(11) 0.0006(9) 0.0056(9) 0.0034(9)
B1 0.0207(14) 0.0181(16) 0.0212(13) -0.0055(11) 0.0078(11) -0.0025(11)
C111 0.0223(12) 0.0161(14) 0.0211(12) -0.0066(9) 0.0054(9) -0.0034(10)
C112 0.0219(13) 0.0254(16) 0.0223(12) -0.0054(10) 0.0069(10) -0.0032(11)
C113 0.0239(14) 0.0254(16) 0.0287(13) -0.0051(11) 0.0007(11) 0.0014(11)
C114 0.0297(14) 0.0214(17) 0.0230(12) -0.0021(10) 0.0001(10) -0.0030(11)
C115 0.0289(14) 0.0239(16) 0.0217(13) -0.0012(10) 0.0085(10) -0.0028(11)
C116 0.0200(13) 0.0213(15) 0.0274(13) -0.0012(10) 0.0051(10) -0.0005(10)
C121 0.0202(12) 0.0238(15) 0.0204(12) -0.0050(10) 0.0115(10) -0.0026(10)
C122 0.0276(14) 0.0202(15) 0.0307(14) -0.0052(11) 0.0117(11) -0.0035(11)
C123 0.0335(16) 0.0211(16) 0.0395(16) -0.0019(12) 0.0206(13) 0.0004(12)
C124 0.0325(15) 0.0224(16) 0.0390(15) -0.0130(12) 0.0237(12) -0.0102(12)
C125 0.0240(13) 0.0350(18) 0.0279(14) -0.0123(12) 0.0132(11) -0.0099(12)
C126 0.0243(13) 0.0253(16) 0.0198(12) -0.0052(10) 0.0099(10) -0.0028(11)
C131 0.0160(12) 0.0235(15) 0.0201(12) -0.0033(10) 0.0052(9) -0.0065(10)
C132 0.0231(13) 0.0210(15) 0.0235(12) -0.0031(10) 0.0079(10) -0.0036(10)
C133 0.0259(14) 0.0286(17) 0.0302(14) -0.0099(12) 0.0091(11) -0.0048(11)
C134 0.0218(13) 0.043(2) 0.0229(13) -0.0124(12) 0.0103(10) -0.0134(12)
C135 0.0268(14) 0.0336(18) 0.0186(12) -0.0003(11) 0.0047(10) -0.0137(12)
C136 0.0203(13) 0.0257(16) 0.0244(13) -0.0030(10) 0.0039(10) -0.0049(11)
C141 0.0238(13) 0.0167(14) 0.0167(11) 0.0015(9) 0.0078(9) -0.0014(10)
C142 0.0244(13) 0.0197(14) 0.0168(11) -0.0030(9) 0.0046(9) -0.0019(10)
C143 0.0258(14) 0.0209(15) 0.0193(12) 0.0016(10) 0.0083(10) 0.0053(10)
C144 0.0217(13) 0.0240(16) 0.0245(12) 0.0072(10) 0.0056(10) -0.0016(11)
C145 0.0247(14) 0.0234(16) 0.0275(13) 0.0012(11) 0.0021(10) -0.0069(11)
C146 0.0234(13) 0.0195(15) 0.0249(13) -0.0044(10) 0.0058(10) -0.0028(10)
C5 0.0224(12) 0.0198(14) 0.0159(11) 0.0038(9) 0.0069(9) 0.0028(10)
C6 0.0221(12) 0.0216(15) 0.0174(11) 0.0023(9) 0.0040(9) 0.0016(10)
C7 0.0319(14) 0.0254(16) 0.0181(12) 0.0006(10) 0.0058(10) 0.0028(11)
C8 0.0407(17) 0.0308(18) 0.0206(13) 0.0001(11) 0.0078(11) 0.0039(13)
N31 0.0180(10) 0.0160(12) 0.0141(9) 0.0003(7) 0.0051(7) 0.0016(8)
C32 0.0189(12) 0.0176(14) 0.0159(11) -0.0036(9) 0.0028(9) -0.0012(9)
N33 0.0167(10) 0.0163(11) 0.0142(9) -0.0003(7) 0.0042(7) 0.0001(8)
C33A 0.0159(11) 0.0148(13) 0.0171(11) -0.0018(9) 0.0043(9) 0.0001(9)
C34 0.0210(12) 0.0219(15) 0.0161(11) 0.0008(9) 0.0056(9) 0.0011(10)
C35 0.0193(12) 0.0238(15) 0.0214(12) 0.0002(10) -0.0004(9) 0.0051(10)
C36 0.0162(12) 0.0243(15) 0.0243(12) -0.0058(10) 0.0044(9) -0.0008(10)
C37 0.0193(12) 0.0193(14) 0.0198(11) -0.0029(9) 0.0070(9) -0.0016(10)
C37A 0.0197(12) 0.0149(13) 0.0166(11) -0.0028(9) 0.0040(9) 0.0009(9)

loop_
_atom_type_symbol
_atom_type_description
_atom_type_scat_dispersion_real
_atom_type_scat_dispersion_imag
_atom_type_scat_source
C C 0.0033 0.0016 'International Tables Vol C Tables 4.2.6.8 and 6.1.1.4'
H H 0 0 'International Tables Vol C Tables 4.2.6.8 and 6.1.1.4'
N N 0.0061 0.0033 'International Tables Vol C Tables 4.2.6.8 and 6.1.1.4'
Au Au -2.0133 8.8022 'International Tables Vol C Tables 4.2.6.8 and 6.1.1.4'
B B 0.0013 0.0007 'International Tables Vol C Tables 4.2.6.8 and 6.1.1.4'

loop_
_geom_angle_atom_site_label_1
_geom_angle_atom_site_label_2
_geom_angle_atom_site_label_3
_geom_angle
_geom_angle_site_symmetry_3
C12 Au1 C32 175.43(9) 3_666
C12 N11 C17A 110.82(19) .
C12 N11 C1 123.70(19) .
C17A N11 C1 125.44(18) .
N11 C12 N13 106.21(19) .
N11 C12 Au1 128.38(17) .
N13 C12 Au1 125.32(15) .
C12 N13 C13A 110.66(18) .
C12 N13 C22 123.39(18) .
C13A N13 C22 125.95(19) .
C14 C13A C17A 121.8(2) .
C14 C13A N13 132.3(2) .
C17A C13A N13 105.8(2) .
C15 C14 C13A 116.7(2) .
C15 C14 H14 121.7 .
C13A C14 H14 121.7 .
C14 C15 C16 121.5(2) .
C14 C15 H15 119.3 .
C16 C15 H15 119.3 .
C17 C16 C15 121.8(2) .
C17 C16 H16 119.1 .
C15 C16 H16 119.1 .
C16 C17 C17A 116.7(2) .
C16 C17 H17 121.7 .
C17A C17 H17 121.7 .
C17 C17A C13A 121.5(2) .
C17 C17A N11 132.0(2) .
C13A C17A N11 106.50(19) .
N11 C1 C2 112.2(2) .
N11 C1 H1A 109.2 .
C2 C1 H1A 109.2 .
N11 C1 H1B 109.2 .
C2 C1 H1B 109.2 .
H1A C1 H1B 107.9 .
C1 C2 C3 112.9(2) .
C1 C2 H2A 109 .
C3 C2 H2A 109 .
C1 C2 H2B 109 .
C3 C2 H2B 109 .
H2A C2 H2B 107.8 .
C4 C3 C2 113.9(2) .
C4 C3 H3A 108.8 .
C2 C3 H3A 108.8 .
C4 C3 H3B 108.8 .
C2 C3 H3B 108.8 .
H3A C3 H3B 107.7 .
C3 C4 H4A 109.5 .
C3 C4 H4B 109.5 .
H4A C4 H4B 109.5 .
C3 C4 H4C 109.5 .
H4A C4 H4C 109.5 .
H4B C4 H4C 109.5 .
C26 N21 C22 115.48(19) .
N21 C22 C23 125.2(2) .
N21 C22 N13 114.7(2) .
C23 C22 N13 120.05(19) .
C22 C23 C24 117.7(2) .
C22 C23 H23 121.2 .
C24 C23 H23 121.2 .
C23 C24 C25 119.2(2) .
C23 C24 H24 120.4 .
C25 C24 H24 120.4 .
C26 C25 C24 117.7(2) .
C26 C25 H25 121.2 .
C24 C25 H25 121.2 .
N21 C26 C25 124.8(2) .
N21 C26 N33 114.50(19) .
C25 C26 N33 120.72(19) .
C141 B1 C111 108.65(19) .
C141 B1 C121 108.8(2) .
C111 B1 C121 109.56(19) .
C141 B1 C131 109.20(18) .
C111 B1 C131 111.5(2) .
C121 B1 C131 109.09(19) .
C116 C111 C112 114.2(2) .
C116 C111 B1 122.5(2) .
C112 C111 B1 123.3(2) .
C113 C112 C111 123.6(2) .
C113 C112 H112 118.2 .
C111 C112 H112 118.2 .
C112 C113 C114 120.3(2) .
C112 C113 H113 119.9 .
C114 C113 H113 119.9 .
C115 C114 C113 118.3(2) .
C115 C114 H114 120.9 .
C113 C114 H114 120.9 .
C114 C115 C116 120.7(2) .
C114 C115 H115 119.6 .
C116 C115 H115 119.6 .
C115 C116 C111 123.0(2) .
C115 C116 H116 118.5 .
C111 C116 H116 118.5 .
C126 C121 C122 114.3(2) .
C126 C121 B1 123.7(2) .
C122 C121 B1 122.0(2) .
C123 C122 C121 123.3(3) .
C123 C122 H122 118.4 .
C121 C122 H122 118.4 .
C124 C123 C122 120.3(3) .
C124 C123 H123 119.8 .
C122 C123 H123 119.8 .
C123 C124 C125 118.6(3) .
C123 C124 H124 120.7 .
C125 C124 H124 120.7 .
C124 C125 C126 120.6(3) .
C124 C125 H125 119.7 .
C126 C125 H125 119.7 .
C125 C126 C121 123.0(3) .
C125 C126 H126 118.5 .
C121 C126 H126 118.5 .
C132 C131 C136 114.2(2) .
C132 C131 B1 124.5(2) .
C136 C131 B1 121.3(2) .
C133 C132 C131 123.1(2) .
C133 C132 H132 118.5 .
C131 C132 H132 118.5 .
C134 C133 C132 120.3(3) .
C134 C133 H133 119.9 .
C132 C133 H133 119.9 .
C135 C134 C133 118.8(2) .
C135 C134 H134 120.6 .
C133 C134 H134 120.6 .
C134 C135 C136 120.5(2) .
C134 C135 H135 119.7 .
C136 C135 H135 119.7 .
C135 C136 C131 123.0(3) .
C135 C136 H136 118.5 .
C131 C136 H136 118.5 .
C146 C141 C142 114.6(2) .
C146 C141 B1 123.1(2) .
C142 C141 B1 122.2(2) .
C143 C142 C141 123.3(2) .
C143 C142 H142 118.3 .
C141 C142 H142 118.3 .
C142 C143 C144 120.3(2) .
C142 C143 H143 119.9 .
C144 C143 H143 119.9 .
C145 C144 C143 118.4(2) .
C145 C144 H144 120.8 .
C143 C144 H144 120.8 .
C144 C145 C146 120.9(2) .
C144 C145 H145 119.6 .
C146 C145 H145 119.6 .
C145 C146 C141 122.6(2) .
C145 C146 H146 118.7 .
C141 C146 H146 118.7 .
N31 C5 C6 110.90(19) .
N31 C5 H5A 109.5 .
C6 C5 H5A 109.5 .
N31 C5 H5B 109.5 .
C6 C5 H5B 109.5 .
H5A C5 H5B 108 .
C5 C6 C7 112.5(2) .
C5 C6 H6A 109.1 .
C7 C6 H6A 109.1 .
C5 C6 H6B 109.1 .
C7 C6 H6B 109.1 .
H6A C6 H6B 107.8 .
C6 C7 C8 111.4(2) .
C6 C7 H7A 109.4 .
C8 C7 H7A 109.4 .
C6 C7 H7B 109.4 .
C8 C7 H7B 109.4 .
H7A C7 H7B 108 .
C7 C8 H8A 109.5 .
C7 C8 H8B 109.5 .
H8A C8 H8B 109.5 .
C7 C8 H8C 109.5 .
H8A C8 H8C 109.5 .
H8B C8 H8C 109.5 .
C32 N31 C37A 111.15(18) .
C32 N31 C5 125.09(19) .
C37A N31 C5 123.72(18) .
N31 C32 N33 106.10(19) .
N31 C32 Au1 125.89(16) 3_666
N33 C32 Au1 127.70(16) 3_666
C32 N33 C33A 110.49(17) .
C32 N33 C26 123.77(19) .
C33A N33 C26 125.69(18) .
C34 C33A C37A 121.0(2) .
C34 C33A N33 133.3(2) .
C37A C33A N33 105.74(18) .
C35 C34 C33A 116.9(2) .
C35 C34 H34 121.5 .
C33A C34 H34 121.5 .
C34 C35 C36 122.1(2) .
C34 C35 H35 119 .
C36 C35 H35 119 .
C37 C36 C35 121.1(2) .
C37 C36 H36 119.4 .
C35 C36 H36 119.4 .
C36 C37 C37A 116.8(2) .
C36 C37 H37 121.6 .
C37A C37 H37 121.6 .
C37 C37A C33A 122.1(2) .
C37 C37A N31 131.4(2) .
C33A C37A N31 106.49(19) .

loop_
_geom_bond_atom_site_label_1
_geom_bond_atom_site_label_2
_geom_bond_distance
_geom_bond_site_symmetry_2
Au1 C12 2.006(2) .
Au1 C32 2.012(2) 3_666
N11 C12 1.350(3) .
N11 C17A 1.395(3) .
N11 C1 1.462(3) .
C12 N13 1.363(3) .
N13 C13A 1.399(3) .
N13 C22 1.431(3) .
C13A C14 1.385(3) .
C13A C17A 1.392(3) .
C14 C15 1.379(3) .
C14 H14 0.95 .
C15 C16 1.402(3) .
C15 H15 0.95 .
C16 C17 1.377(4) .
C16 H16 0.95 .
C17 C17A 1.387(3) .
C17 H17 0.95 .
C1 C2 1.514(3) .
C1 H1A 0.99 .
C1 H1B 0.99 .
C2 C3 1.532(3) .
C2 H2A 0.99 .
C2 H2B 0.99 .
C3 C4 1.517(4) .
C3 H3A 0.99 .
C3 H3B 0.99 .
C4 H4A 0.98 .
C4 H4B 0.98 .
C4 H4C 0.98 .
N21 C26 1.336(3) .
N21 C22 1.336(3) .
C22 C23 1.376(3) .
C23 C24 1.387(3) .
C23 H23 0.95 .
C24 C25 1.387(3) .
C24 H24 0.95 .
C25 C26 1.384(3) .
C25 H25 0.95 .
C26 N33 1.425(3) .
B1 C141 1.640(4) .
B1 C111 1.643(4) .
B1 C121 1.658(4) .
B1 C131 1.666(3) .
C111 C116 1.404(3) .
C111 C112 1.403(3) .
C112 C113 1.386(4) .
C112 H112 0.95 .
C113 C114 1.389(4) .
C113 H113 0.95 .
C114 C115 1.378(4) .
C114 H114 0.95 .
C115 C116 1.393(3) .
C115 H115 0.95 .
C116 H116 0.95 .
C121 C126 1.403(3) .
C121 C122 1.406(4) .
C122 C123 1.393(4) .
C122 H122 0.95 .
C123 C124 1.379(4) .
C123 H123 0.95 .
C124 C125 1.381(4) .
C124 H124 0.95 .
C125 C126 1.394(4) .
C125 H125 0.95 .
C126 H126 0.95 .
C131 C132 1.401(4) .
C131 C136 1.411(3) .
C132 C133 1.396(3) .
C132 H132 0.95 .
C133 C134 1.382(4) .
C133 H133 0.95 .
C134 C135 1.371(4) .
C134 H134 0.95 .
C135 C136 1.393(3) .
C135 H135 0.95 .
C136 H136 0.95 .
C141 C146 1.401(3) .
C141 C142 1.404(3) .
C142 C143 1.382(3) .
C142 H142 0.95 .
C143 C144 1.385(3) .
C143 H143 0.95 .
C144 C145 1.375(4) .
C144 H144 0.95 .
C145 C146 1.391(3) .
C145 H145 0.95 .
C146 H146 0.95 .
C5 N31 1.464(3) .
C5 C6 1.525(3) .
C5 H5A 0.99 .
C5 H5B 0.99 .
C6 C7 1.522(3) .
C6 H6A 0.99 .
C6 H6B 0.99 .
C7 C8 1.525(4) .
C7 H7A 0.99 .
C7 H7B 0.99 .
C8 H8A 0.98 .
C8 H8B 0.98 .
C8 H8C 0.98 .
N31 C32 1.342(3) .
N31 C37A 1.396(3) .
C32 N33 1.372(3) .
C32 Au1 2.012(2) 3_666
N33 C33A 1.400(3) .
C33A C34 1.386(3) .
C33A C37A 1.392(3) .
C34 C35 1.375(3) .
C34 H34 0.95 .
C35 C36 1.402(3) .
C35 H35 0.95 .
C36 C37 1.376(3) .
C36 H36 0.95 .
C37 C37A 1.388(3) .
C37 H37 0.95 .
